data_2107217
loop_
_publ_author_name
'Andersen, L.'
'Langer, V.'
'Stroemberg, A.'
'Stroemberg, D.'

_publ_section_title
;
 The structure of K2 Te O3 - an experimental and theoretical study
;
_journal_name_full 'Acta Crystallographica B (39,1983-)'
_journal_page_first 344
_journal_page_last 348
_journal_volume 45
_journal_year 1989
_chemical_formula_sum 'K2 O3 Te'
_chemical_name_systematic 'K2 (Te O3)'
_space_group_IT_number 147
_symmetry_space_group_name_Hall '-P 3'
_symmetry_space_group_name_H-M 'P -3'
_cell_angle_alpha 90
_cell_angle_beta 90
_cell_angle_gamma 120
_cell_formula_units_Z 2
_cell_length_a 6.279
_cell_length_b 6.279
_cell_length_c 7.069
_cell_volume 241.362
_citation_journal_id_ASTM ASBSDK
_cod_data_source_file Andersen_ASBSDK_1989_690.cif
_cod_data_source_block K2O3Te1
_cod_original_cell_volume 241.3624
_cod_original_formula_sum 'K2 O3 Te1'
_cod_database_code 2107217

loop_
_symmetry_equiv_pos_as_xyz
x,y,z
-y,x-y,z
-x+y,-x,z
-x,-y,-z
y,-x+y,-z
x-y,x,-z

loop_
_atom_site_label
_atom_site_type_symbol
_atom_site_fract_x
_atom_site_fract_y
_atom_site_fract_z
_atom_site_occupancy
_atom_site_U_iso_or_equiv
K1 K+1 0 0 0 1 0.0
O1 O-2 0.269 0.3816 0.2595 1 0.0
K3 K+1 0.3333 0.6667 0.6246 1 0.0
Te1 Te+4 0.3333 0.6667 0.14428 1 0.0
K2 K+1 0 0 0.5 1 0.0
